data_7125668
loop_
_publ_author_name
'Wang, Weikun'
'Finnegan, Tyler J.'
'Lei, Zhiquan'
'Zhu, Xingrong'
'Moore, Curtis E.'
'Shi, Kejia'
'Badji\'c, Jovica D'

_publ_section_title
;
 Tuning the allosteric sequestration of anticancer drugs for developing
 cooperative nano-antidotes.
;
_journal_issue 8
_journal_name_full 'Chemical communications (Cambridge, England)'
_journal_page_first 1271
_journal_page_last 1274
_journal_paper_doi 10.1039/c9cc09373g
_journal_volume 56
_journal_year 2020
_chemical_formula_moiety 'C84 H60 N6 O24, 0.27(C2 H6 O S), 0.48(C H2 Cl2)'
_chemical_formula_sum 'C85.01 H62.56 Cl0.94 N6 O24.27 S0.27'
_chemical_formula_weight 1598.56
_space_group_crystal_system monoclinic
_space_group_IT_number 11
_space_group_name_Hall '-P 2yb'
_space_group_name_H-M_alt 'P 1 21/m 1'
_atom_sites_solution_hydrogens geom
_atom_sites_solution_primary dual
_atom_sites_solution_secondary difmap
_audit_creation_date 2019-11-18
_audit_creation_method
;
Olex2 1.2
(compiled 2018.05.29 svn.r3508 for OlexSys, GUI svn.r5506)
;
_audit_update_record
;
2019-12-02 deposited with the CCDC.	2019-12-16 downloaded from the CCDC.
;
_cell_angle_alpha 90
_cell_angle_beta 92.839(2)
_cell_angle_gamma 90
_cell_formula_units_Z 2
_cell_length_a 13.0085(6)
_cell_length_b 24.5621(10)
_cell_length_c 16.7777(7)
_cell_measurement_reflns_used 9870
_cell_measurement_temperature 100
_cell_measurement_theta_max 28.193
_cell_measurement_theta_min 2.941
_cell_volume 5354.2(4)
_computing_cell_refinement 'SAINT v8.38A (Bruker, 2017)'
_computing_data_collection 'APEX3 v2017.3-0 (Bruker, 2017)'
_computing_data_reduction 'SAINT v8.38A (Bruker, 2017)'
_computing_molecular_graphics 'Olex2 (Dolomanov et al., 2009)'
_computing_publication_material 'Olex2 (Dolomanov et al., 2009)'
_computing_structure_refinement 'ShelXL (Sheldrick, 2015)'
_computing_structure_solution 'ShelXT (Sheldrick, 2015)'
_diffrn_ambient_temperature 100
_diffrn_detector 'Bruker Photon II area detector'
_diffrn_detector_area_resol_mean 10.5
_diffrn_detector_type 'CMOS area detector'
_diffrn_measured_fraction_theta_full 0.998
_diffrn_measured_fraction_theta_max 0.998
_diffrn_measurement_device 'Kappa Four-Circle Diffractometer'
_diffrn_measurement_device_type 'Bruker D8 Venture'
_diffrn_measurement_method '\w and \f scans'
_diffrn_radiation_monochromator 'Curved-Graphite, Bruker TRIUMPH'
_diffrn_radiation_probe x-ray
_diffrn_radiation_type MoK\a
_diffrn_radiation_wavelength 0.71073
_diffrn_reflns_av_R_equivalents 0.0425
_diffrn_reflns_av_unetI/netI 0.0138
_diffrn_reflns_Laue_measured_fraction_full 0.998
_diffrn_reflns_Laue_measured_fraction_max 0.998
_diffrn_reflns_limit_h_max 16
_diffrn_reflns_limit_h_min -16
_diffrn_reflns_limit_k_max 30
_diffrn_reflns_limit_k_min -30
_diffrn_reflns_limit_l_max 20
_diffrn_reflns_limit_l_min -20
_diffrn_reflns_number 242352
_diffrn_reflns_point_group_measured_fraction_full 0.998
_diffrn_reflns_point_group_measured_fraction_max 0.998
_diffrn_reflns_theta_full 25.000
_diffrn_reflns_theta_max 25.999
_diffrn_reflns_theta_min 2.827
_diffrn_source 'sealed tube'
_diffrn_source_type fine-focus
_diffrn_standards_number 0
_exptl_absorpt_coefficient_mu 0.101
_exptl_absorpt_correction_T_max 0.2627
_exptl_absorpt_correction_T_min 0.2269
_exptl_absorpt_correction_type multi-scan
_exptl_absorpt_process_details
'SADABS-2016/2 (Bruker,2016/2) was used for absorption correction. wR2(int) was 0.0628 before and 0.0576 after correction. The Ratio of minimum to maximum transmission is 0.8637. The \l/2 correction factor is Not present.'
_exptl_crystal_colour Colorless
_exptl_crystal_colour_primary Colorless
_exptl_crystal_density_diffrn 0.992
_exptl_crystal_description Block
_exptl_crystal_F_000 1658
_exptl_crystal_size_max 0.348
_exptl_crystal_size_mid 0.191
_exptl_crystal_size_min 0.154
_refine_diff_density_max 0.777
_refine_diff_density_min -0.894
_refine_diff_density_rms 0.084
_refine_ls_extinction_method none
_refine_ls_goodness_of_fit_ref 1.090
_refine_ls_hydrogen_treatment constr
_refine_ls_matrix_type full
_refine_ls_number_parameters 742
_refine_ls_number_reflns 10767
_refine_ls_number_restraints 153
_refine_ls_restrained_S_all 1.090
_refine_ls_R_factor_all 0.1042
_refine_ls_R_factor_gt 0.0879
_refine_ls_shift/su_max 0.000
_refine_ls_shift/su_mean 0.000
_refine_ls_structure_factor_coef Fsqd
_refine_ls_weighting_details 'w=1/[\s^2^(Fo^2^)+(0.1481P)^2^+8.6725P] where P=(Fo^2^+2Fc^2^)/3'
_refine_ls_weighting_scheme calc
_refine_ls_wR_factor_gt 0.2481
_refine_ls_wR_factor_ref 0.2844
_reflns_Friedel_coverage 0.000
_reflns_number_gt 8696
_reflns_number_total 10767
_reflns_threshold_expression 'I > 2\s(I)'
_cod_data_source_file c9cc09373g2.cif
_cod_data_source_block Badjic_WK_GABA
_cod_depositor_comments
;
The following automatic conversions were performed:

data item '_diffrn_radiation_probe' value 'X-ray' was changed to
'x-ray' in accordance with the
/home/data/users/saulius/crontab/automatic-downloads/rss-feeds/RSC/lib/dictionaries/cif_core.dic
dictionary named 'cif_core.dic' version 2.4.2 last updated on
2011-04-26.

Automatic conversion script
Id: cif_fix_values 7556 2019-12-06 15:28:31Z antanas 

 Adding full bibliography for 7125668.cif.
;
_cod_database_code 7125668
_shelx_shelxl_version_number 2018/3
_shelx_space_group_comment
;
The symmetry employed for this shelxl refinement is uniquely defined
by the following loop, which should always be used as a source of
symmetry information in preference to the above space-group names.
They are only intended as comments.
;
_shelx_estimated_absorpt_t_max 0.985
_shelx_estimated_absorpt_t_min 0.966
_olex2_refinement_description
;
1. Fixed Uiso
 At 1.2 times of:
  All C(H) groups, All C(H,H) groups, All C(H,H,H,H) groups
 At 1.5 times of:
  All C(H,H,H) groups, All O(H) groups
2. Restrained distances
 C40B-C39B = N3B-C39B = C40B-C41B
 1.5 with sigma of 0.02
 Cl1S-C1S = Cl2S-C1S
 1.8 with sigma of 0.02
 O12B-C42B = O11B-C42B
 1.3 with sigma of 0.02
 C41B-C42B
 1.54 with sigma of 0.02
 O13-O14
 2.1 with sigma of 0.02
 O11B-O12B
 2.2 with sigma of 0.02
 S1S-O1S
 1.5 with sigma of 0.02
 C4S-S1S
 1.8 with sigma of 0.02
 S1S-C3S
 1.8 with sigma of 0.02
 Cl3S-C2S
 1.8 with sigma of 0.02
 O1S-C3S
 2.6 with sigma of 0.02
 O1S-C4S
 2.6 with sigma of 0.02
3. Uiso/Uaniso restraints and constraints
Uanis(C32) = Uanis(C32B)
Uanis(C33B) = Uanis(C33)
Uanis(C34B) = Uanis(C34)
Uanis(O7) = Uanis(O7B)
Uanis(O8) = Uanis(O8B)
Uanis(C1S) = Uanis(C41)
Uanis(Cl1S) = Uanis(Cl2S)
Uanis(O12B) = Uanis(O11B)
Uanis(C41) = Uanis(C40)
Uanis(C3S) = Uanis(C2S) = Uanis(C4S)
Uanis(C18) = Uanis(C18B)
Uanis(C42B) = Uanis(O11B) = Uanis(O12B)
Uanis(N4) = Uanis(C43)
Uanis(C25) = Uanis(C25B)
Uanis(Cl3S) = Uanis(S1S)
4. Rigid body (RIGU) restrains
 O11, O12, C39, C40, C41, C42
 with sigma for 1-2 distances of 0.002 and sigma for 1-3 distances of 0.002
 O11B, O12B, N3B, C39B, C40B, C41B, C42B
 with sigma for 1-2 distances of 0.002 and sigma for 1-3 distances of 0.002
 O9B, O10B, C36B, C37B, C38B
 with sigma for 1-2 distances of 0.002 and sigma for 1-3 distances of 0.002
 S1S, O1S, C3S, C4S, Cl3S, C2S
 with sigma for 1-2 distances of 0.002 and sigma for 1-3 distances of 0.002
 O11B, C42B, O12B, C41B
 with sigma for 1-2 distances of 0.0001 and sigma for 1-3 distances of 0.0001
 C43, C44, C45, O13, C46, O14
 with sigma for 1-2 distances of 0.002 and sigma for 1-3 distances of 0.002
5. Others
 Sof(O4B)=Sof(O9B)=Sof(O10B)=Sof(H10B)=Sof(N2B)=Sof(C35B)=Sof(H35C)=Sof(H35D)=
 Sof(C36B)=Sof(H36C)=Sof(H36D)=Sof(C37B)=Sof(H37C)=Sof(H37D)=Sof(C38B)=1-FVAR(1)
 Sof(O4)=Sof(O9)=Sof(O10)=Sof(H10)=Sof(N2)=Sof(C35)=Sof(H35A)=Sof(H35B)=
 Sof(C36)=Sof(H36A)=Sof(H36B)=Sof(C37)=Sof(H37A)=Sof(H37B)=Sof(C38)=FVAR(1)
 Sof(C18B)=1-FVAR(2)
 Sof(C18)=FVAR(2)
 Sof(H31D)=Sof(H31C)=Sof(O7B)=Sof(O8B)=Sof(H8B)=Sof(C32B)=Sof(H32C)=Sof(H32D)=
 Sof(C33B)=Sof(H33C)=Sof(H33D)=Sof(C34B)=1-FVAR(3)
 Sof(H31B)=Sof(H31A)=Sof(O7)=Sof(O8)=Sof(H8)=Sof(C32)=Sof(H32A)=Sof(H32B)=
 Sof(C33)=Sof(H33A)=Sof(H33B)=Sof(C34)=FVAR(3)
 Sof(S1S)=Sof(O1S)=Sof(C3S)=Sof(H3SA)=Sof(H3SB)=Sof(H3SC)=Sof(C4S)=Sof(H4SA)=
 Sof(H4SB)=Sof(H4SC)=FVAR(4)
 Sof(C2S)=Sof(H2SB)=Sof(H2SA)=0.5*FVAR(6)
 Sof(Cl3S)=FVAR(5)
 Fixed Sof: H24(0.75) H24A(0.25) O5(0.75) O11(0.375) O12(0.375) H12A(0.375)
 N3(0.375) C25(0.75) C26(0.75) C39(0.375) H39A(0.375) H39B(0.375) C40(0.375)
 H40A(0.375) H40B(0.375) C41(0.375) H41A(0.375) H41B(0.375) C42(0.375)
 O5B(0.25) O11B(0.125) O12B(0.125) H12B(0.125) N3B(0.125) C25B(0.25) C26B(0.25)
 C39B(0.125) H39C(0.125) H39D(0.125) C40B(0.125) H40C(0.125) H40D(0.125)
 C41B(0.125) H41C(0.125) H41D(0.125) C42B(0.125) O13(0.5) O14(0.5) H14A(0.5)
 C43(0.5) H43A(0.5) H43B(0.5) C44(0.5) H44A(0.5) H44B(0.5) C45(0.5) H45A(0.5)
 H45B(0.5) C46(0.5) Cl1S(0.125) Cl2S(0.125) C1S(0.125) H1SA(0.125) H1SB(0.125)
6.a Ternary CH refined with riding coordinates:
 C5(H5), C14(H14), C22(H22)
6.b Secondary CH2 refined with riding coordinates:
 C31(H31B,H31A), C31(H31D,H31C), C32(H32A,H32B), C33(H33A,H33B), C35(H35A,
 H35B), C36(H36A,H36B), C37(H37A,H37B), C39(H39A,H39B), C40(H40A,H40B),
 C41(H41A,H41B), C32B(H32C,H32D), C33B(H33C,H33D), C35B(H35C,H35D), C36B(H36C,
 H36D), C37B(H37C,H37D), C39B(H39C,H39D), C40B(H40C,H40D), C41B(H41C,H41D),
 C43(H43A,H43B), C44(H44A,H44B), C45(H45A,H45B), C1S(H1SA,H1SB), C2S(H2SB,H2SA)
6.c Me refined with riding coordinates:
 C3S(H3SA,H3SB,H3SC), C4S(H4SA,H4SB,H4SC)
6.d Aromatic/amide H refined with riding coordinates:
 C3(H3), C7(H7), C12(H12), C16(H16), C24(H24), C24(H24A), C28(H28)
6.e Tetrahedral OH refined with riding coordinates:
 O8(H8), O10(H10), O12(H12A), O8B(H8B), O10B(H10B), O12B(H12B), O14(H14A)
;
_olex2_submission_special_instructions 'No special instructions were received'

loop_
_space_group_symop_operation_xyz
'x, y, z'
'-x, y+1/2, -z'
'-x, -y, -z'
'x, -y-1/2, z'

loop_
_atom_site_label
_atom_site_type_symbol
_atom_site_fract_x
_atom_site_fract_y
_atom_site_fract_z
_atom_site_U_iso_or_equiv
_atom_site_adp_type
_atom_site_occupancy
_atom_site_site_symmetry_order
_atom_site_calc_flag
_atom_site_refinement_flags_posn
_atom_site_refinement_flags_adp
_atom_site_refinement_flags_occupancy
_atom_site_disorder_assembly
_atom_site_disorder_group
O1 O -0.99112(18) 0.98906(10) 0.65946(17) 0.0489(6) Uani 1 1 d . . . . .
O3 O -1.13749(17) 0.90128(10) 0.44181(17) 0.0488(6) Uani 1 1 d . . . . .
O6 O -0.10729(16) 0.84305(8) 0.64714(15) 0.0407(5) Uani 1 1 d . . . . .
N1 N -1.08570(19) 0.95392(10) 0.55124(18) 0.0384(6) Uani 1 1 d . . . . .
N4 N -0.0827(3) 0.750000 0.6401(2) 0.0331(7) Uani 1 2 d S T P . .
C1 C -0.9991(2) 0.95918(12) 0.6019(2) 0.0382(7) Uani 1 1 d . . . . .
C2 C -0.9204(2) 0.92209(11) 0.56980(19) 0.0318(6) Uani 1 1 d . . . . .
C3 C -0.8181(2) 0.91504(11) 0.59449(18) 0.0299(6) Uani 1 1 d . . . . .
H3 H -0.788660 0.933327 0.639997 0.036 Uiso 1 1 calc R . . . .
C4 C -0.7610(2) 0.88011(10) 0.54970(16) 0.0263(5) Uani 1 1 d . . . . .
C5 C -0.64689(19) 0.86833(10) 0.56407(15) 0.0238(5) Uani 1 1 d . . . . .
H5 H -0.615101 0.888643 0.610702 0.029 Uiso 1 1 calc R . . . .
C6 C -0.5977(2) 0.88174(10) 0.48557(16) 0.0273(5) Uani 1 1 d . . . . .
C7 C -0.5168(2) 0.91772(11) 0.47774(17) 0.0313(6) Uani 1 1 d . . . . .
H7 H -0.488969 0.938215 0.521710 0.038 Uiso 1 1 calc R . . . .
C8 C -0.4787(3) 0.92223(13) 0.40234(19) 0.0407(7) Uani 1 1 d . . . . .
C9 C -0.3955(3) 0.95800(16) 0.3737(2) 0.0534(9) Uani 1 1 d . . . . .
C10 C -1.0727(2) 0.91503(12) 0.4919(2) 0.0368(7) Uani 1 1 d . . . . .
C11 C -0.9639(2) 0.89558(11) 0.50365(18) 0.0310(6) Uani 1 1 d . . . . .
C12 C -0.9083(2) 0.85992(11) 0.45856(18) 0.0296(6) Uani 1 1 d . . . . .
H12 H -0.938723 0.841644 0.413392 0.036 Uiso 1 1 calc R . . . .
C13 C -0.8056(2) 0.85231(10) 0.48293(17) 0.0275(5) Uani 1 1 d . . . . .
C14 C -0.7297(2) 0.81560(10) 0.44222(16) 0.0263(5) Uani 1 1 d . . . . .
H14 H -0.761402 0.795436 0.395422 0.032 Uiso 1 1 calc R . . . .
C15 C -0.6409(2) 0.85260(11) 0.42033(17) 0.0295(6) Uani 1 1 d . . . . .
C16 C -0.6016(3) 0.85706(13) 0.34499(18) 0.0422(7) Uani 1 1 d . . . . .
H16 H -0.629661 0.837007 0.300651 0.051 Uiso 1 1 calc R . . . .
C17 C -0.5190(3) 0.89245(15) 0.33800(19) 0.0485(9) Uani 1 1 d . . . . .
C19 C -0.68439(18) 0.77803(10) 0.50748(15) 0.0222(5) Uani 1 1 d . . . . .
C20 C -0.63761(18) 0.80687(10) 0.57283(15) 0.0215(5) Uani 1 1 d . . . . .
C21 C -0.58791(18) 0.77891(10) 0.63440(15) 0.0214(5) Uani 1 1 d . . . . .
C22 C -0.52704(19) 0.80320(10) 0.70589(15) 0.0236(5) Uani 1 1 d . . . . .
H22 H -0.527031 0.843908 0.706153 0.028 Uiso 1 1 calc R . . . .
C23 C -0.5752(2) 0.77852(11) 0.77852(16) 0.0277(5) Uani 1 1 d . . . . .
C24 C -0.6187(3) 0.80836(14) 0.83841(19) 0.0420(7) Uani 1 1 d . . . . .
H24 H -0.624053 0.846915 0.836376 0.050 Uiso 0.75 1 calc R . . A 1
H24A H -0.602129 0.845372 0.849339 0.050 Uiso 0.25 1 calc R . . B 2
C27 C -0.41983(19) 0.77875(10) 0.70113(16) 0.0246(5) Uani 1 1 d . . . . .
C28 C -0.3302(2) 0.80795(11) 0.69039(17) 0.0266(5) Uani 1 1 d . . . . .
H28 H -0.329546 0.846617 0.691298 0.032 Uiso 1 1 calc R . . . .
C29 C -0.2422(2) 0.77834(11) 0.67835(17) 0.0277(5) Uani 1 1 d . . . . .
C30 C -0.1387(2) 0.79694(11) 0.65491(18) 0.0308(6) Uani 1 1 d . . . . .
C31 C -1.1799(2) 0.98456(13) 0.5617(3) 0.0468(8) Uani 1 1 d . . . . .
H31B H -1.221137 0.986260 0.510589 0.056 Uiso 0.781(5) 1 calc R . . C 1
H31A H -1.162866 1.022232 0.578715 0.056 Uiso 0.781(5) 1 calc R . . C 1
H31D H -1.197308 1.001489 0.509230 0.056 Uiso 0.219(5) 1 calc R . . C 2
H31C H -1.159920 1.014845 0.598231 0.056 Uiso 0.219(5) 1 calc R . . C 2
O2 O -0.3466(2) 0.99255(10) 0.40962(16) 0.0524(6) Uani 1 1 d . . . D 1
O4 O -0.4545(7) 0.8829(4) 0.2020(5) 0.0544(19) Uani 0.546(9) 1 d . . . D 1
O5 O -0.7103(4) 0.84344(19) 1.0000(2) 0.0682(11) Uani 0.75 1 d . . . E 1
O7 O -1.4653(4) 0.9335(3) 0.6808(4) 0.0531(12) Uani 0.781(5) 1 d . . . C 1
O8 O -1.3758(7) 0.9759(4) 0.7755(3) 0.122(3) Uani 0.781(5) 1 d . . . C 1
H8 H -1.419871 0.962708 0.804938 0.183 Uiso 0.781(5) 1 calc R . . C 1
O9 O -0.2420(12) 0.9648(9) 0.0662(8) 0.165(7) Uani 0.546(9) 1 d . . . D 1
O10 O -0.1260(10) 1.0248(6) 0.0555(8) 0.179(6) Uani 0.546(9) 1 d . . . D 1
H10 H -0.096321 1.001296 0.028376 0.269 Uiso 0.546(9) 1 calc R . . D 1
O11 O -0.4865(8) 0.750000 1.2732(5) 0.089(2) Uani 0.75 2 d S TU P E 1
O12 O -0.3823(8) 0.750000 1.1736(9) 0.182(6) Uani 0.75 2 d S TU P E 1
H12A H -0.339958 0.758469 1.210928 0.273 Uiso 0.375 1 calc R . . E 1
N2 N -0.3730(7) 0.9390(4) 0.2952(6) 0.0402(18) Uani 0.546(9) 1 d . . . D 1
N3 N -0.7204(5) 0.750000 1.0187(3) 0.0587(16) Uani 0.75 2 d S T P E 1
C18 C -0.4508(7) 0.9027(3) 0.2681(4) 0.0473(17) Uani 0.700(15) 1 d . . . D 1
C25 C -0.6541(4) 0.7781(2) 0.9019(3) 0.0420(10) Uani 0.75 1 d . . . E 1
C26 C -0.6983(4) 0.7972(3) 0.9768(3) 0.0552(13) Uani 0.75 1 d . . . E 1
C32 C -1.2426(3) 0.95597(16) 0.6260(3) 0.0396(10) Uani 0.781(5) 1 d . . . C 1
H32A H -1.268016 0.920294 0.605913 0.047 Uiso 0.781(5) 1 calc R . . C 1
H32B H -1.198335 0.949680 0.674864 0.047 Uiso 0.781(5) 1 calc R . . C 1
C33 C -1.3324(3) 0.99195(16) 0.6450(3) 0.0420(9) Uani 0.781(5) 1 d . . . C 1
H33A H -1.306278 1.026417 0.668945 0.050 Uiso 0.781(5) 1 calc R . . C 1
H33B H -1.372532 1.000898 0.595049 0.050 Uiso 0.781(5) 1 calc R . . C 1
C34 C -1.4006(4) 0.9644(2) 0.7015(3) 0.0429(10) Uani 0.781(5) 1 d . . . C 1
C35 C -0.2909(8) 0.9604(4) 0.2483(5) 0.0465(19) Uani 0.546(9) 1 d . . . D 1
H35A H -0.271388 0.932733 0.208947 0.056 Uiso 0.546(9) 1 calc R . . D 1
H35B H -0.229702 0.968019 0.284041 0.056 Uiso 0.546(9) 1 calc R . . D 1
C36 C -0.3234(6) 1.0119(4) 0.2052(5) 0.063(2) Uani 0.546(9) 1 d . . . D 1
H36A H -0.347423 1.038736 0.244130 0.076 Uiso 0.546(9) 1 calc R . . D 1
H36B H -0.381441 1.003781 0.166629 0.076 Uiso 0.546(9) 1 calc R . . D 1
C37 C -0.2344(8) 1.0362(4) 0.1609(6) 0.078(3) Uani 0.546(9) 1 d . . . D 1
H37A H -0.254899 1.072701 0.140981 0.094 Uiso 0.546(9) 1 calc R . . D 1
H37B H -0.174624 1.040866 0.199149 0.094 Uiso 0.546(9) 1 calc R . . D 1
C38 C -0.2013(8) 1.0022(5) 0.0912(7) 0.082(3) Uani 0.546(9) 1 d . . . D 1
C39 C -0.7476(7) 0.750000 1.1026(4) 0.066(2) Uani 0.75 2 d S TU P E 1
H39A H -0.803594 0.723426 1.109782 0.079 Uiso 0.375 1 calc R . . E 1
H39B H -0.773289 0.786502 1.116772 0.079 Uiso 0.375 1 calc R . . E 1
C40 C -0.6555(9) 0.7354(5) 1.1582(6) 0.068(3) Uani 0.375 1 d . U . E 1
H40A H -0.674151 0.740942 1.214110 0.081 Uiso 0.375 1 calc R . . E 1
H40B H -0.639211 0.696311 1.151524 0.081 Uiso 0.375 1 calc R . . E 1
C41 C -0.5641(9) 0.7675(5) 1.1436(6) 0.068(3) Uani 0.375 1 d . U . E 1
H41A H -0.578947 0.806520 1.152119 0.081 Uiso 0.375 1 calc R . . E 1
H41B H -0.545649 0.762682 1.087516 0.081 Uiso 0.375 1 calc R . . E 1
C42 C -0.4740(10) 0.750000 1.1993(9) 0.103(4) Uani 0.75 2 d S TU P E 1
O4B O -0.4984(10) 0.9007(6) 0.1963(6) 0.074(3) Uani 0.454(9) 1 d . . . D 2
O5B O -0.7882(10) 0.8418(5) 0.9605(8) 0.063(3) Uani 0.25 1 d . . . E 2
O7B O -1.439(2) 0.9365(15) 0.6956(18) 0.0531(12) Uani 0.219(5) 1 d . . . C 2
O8B O -1.356(3) 0.9528(15) 0.8014(15) 0.122(3) Uani 0.219(5) 1 d . . . C 2
H8B H -1.401512 0.932494 0.819106 0.183 Uiso 0.219(5) 1 calc R . . C 2
O9B O -0.222(2) 0.9291(15) 0.0975(16) 0.226(12) Uani 0.454(9) 1 d . U . D 2
O10B O -0.209(2) 0.8416(9) 0.1280(16) 0.270(12) Uani 0.454(9) 1 d . U . D 2
H10B H -0.157206 0.836336 0.101310 0.405 Uiso 0.454(9) 1 calc R . . D 2
O11B O -0.782(3) 0.750000 1.2700(16) 0.189(11) Uani 0.25 2 d DS TU P E 2
O12B O -0.924(3) 0.750000 1.3323(15) 0.189(11) Uani 0.25 2 d DS TU P E 2
H12B H -0.880289 0.739241 1.367143 0.283 Uiso 0.125 1 calc R . . E 2
N2B N -0.4095(9) 0.9545(5) 0.2928(7) 0.049(2) Uani 0.454(9) 1 d . . . D 2
N3B N -0.8082(13) 0.750000 0.9706(11) 0.052(4) Uani 0.25 2 d DS TU P E 2
C18B C -0.4943(16) 0.9185(7) 0.2641(10) 0.0473(17) Uani 0.300(15) 1 d . . . D 2
C25B C -0.6908(13) 0.7780(8) 0.8821(10) 0.0420(10) Uani 0.25 1 d . . . E 2
C26B C -0.7675(11) 0.7966(7) 0.9411(8) 0.049(3) Uani 0.25 1 d . . . E 2
C32B C -1.2803(12) 0.9633(6) 0.5905(12) 0.0396(10) Uani 0.219(5) 1 d . . . C 2
H32C H -1.294490 0.926075 0.570311 0.047 Uiso 0.219(5) 1 calc R . . C 2
H32D H -1.338278 0.987414 0.573372 0.047 Uiso 0.219(5) 1 calc R . . C 2
C33B C -1.2632(12) 0.9635(6) 0.6806(12) 0.0420(9) Uani 0.219(5) 1 d . . . C 2
H33C H -1.208674 0.936854 0.695882 0.050 Uiso 0.219(5) 1 calc R . . C 2
H33D H -1.238541 0.999978 0.697874 0.050 Uiso 0.219(5) 1 calc R . . C 2
C34B C -1.3589(14) 0.9498(7) 0.7240(12) 0.0429(10) Uani 0.219(5) 1 d . . . C 2
C35B C -0.3408(11) 0.9827(5) 0.2390(6) 0.059(3) Uani 0.454(9) 1 d . . . D 2
H35C H -0.342702 1.022339 0.249106 0.071 Uiso 0.454(9) 1 calc R . . D 2
H35D H -0.364790 0.976207 0.182862 0.071 Uiso 0.454(9) 1 calc R . . D 2
C36B C -0.2291(13) 0.9616(5) 0.2525(9) 0.081(4) Uani 0.454(9) 1 d . U . D 2
H36C H -0.183394 0.983605 0.219773 0.098 Uiso 0.454(9) 1 calc R . . D 2
H36D H -0.206917 0.967203 0.309219 0.098 Uiso 0.454(9) 1 calc R . . D 2
C37B C -0.2154(15) 0.9024(7) 0.2322(12) 0.123(6) Uani 0.454(9) 1 d . U . D 2
H37C H -0.150435 0.889106 0.258571 0.148 Uiso 0.454(9) 1 calc R . . D 2
H37D H -0.272669 0.881252 0.253448 0.148 Uiso 0.454(9) 1 calc R . . D 2
C38B C -0.213(2) 0.8932(13) 0.149(2) 0.167(9) Uani 0.454(9) 1 d . U . D 2
C39B C -0.8913(15) 0.750000 1.0291(10) 0.054(5) Uani 0.25 2 d DS TU P E 2
H39C H -0.935167 0.717271 1.021611 0.065 Uiso 0.125 1 calc R . . E 2
H39D H -0.935167 0.782729 1.021611 0.065 Uiso 0.125 1 calc R . . E 2
C40B C -0.839(2) 0.750000 1.1107(12) 0.092(9) Uani 0.25 2 d DS TU P E 2
H40C H -0.795029 0.782695 1.117850 0.110 Uiso 0.125 1 calc R . . E 2
H40D H -0.795029 0.717305 1.117850 0.110 Uiso 0.125 1 calc R . . E 2
C41B C -0.922(3) 0.750000 1.1720(14) 0.128(10) Uani 0.25 2 d DS TU P E 2
H41C H -0.966134 0.717510 1.162494 0.154 Uiso 0.125 1 calc R . . E 2
H41D H -0.966134 0.782490 1.162494 0.154 Uiso 0.125 1 calc R . . E 2
C42B C -0.883(3) 0.750000 1.2605(14) 0.189(11) Uani 0.25 2 d DS TU P E 2
O13 O -0.0091(8) 0.7347(9) 0.8137(5) 0.169(8) Uani 0.5 1 d D U . F -1
O14 O 0.0985(10) 0.7898(7) 0.8744(8) 0.176(6) Uani 0.5 1 d D U . F -1
H14A H 0.065055 0.778076 0.912373 0.264 Uiso 0.5 1 calc R . . F -1
C43 C 0.0204(3) 0.7455(4) 0.6100(3) 0.0331(7) Uani 0.5 1 d . U . F -1
H43A H 0.035934 0.779602 0.581647 0.040 Uiso 0.5 1 calc R . . F -1
H43B H 0.020035 0.715578 0.570425 0.040 Uiso 0.5 1 calc R . . F -1
C44 C 0.1057(5) 0.7350(3) 0.6718(5) 0.052(2) Uani 0.5 1 d . U . F -1
H44A H 0.170928 0.732255 0.644091 0.063 Uiso 0.5 1 calc R . . F -1
H44B H 0.093237 0.699111 0.696358 0.063 Uiso 0.5 1 calc R . . F -1
C45 C 0.1209(7) 0.7763(4) 0.7382(6) 0.073(2) Uani 0.5 1 d . U . F -1
H45A H 0.194425 0.775666 0.756393 0.088 Uiso 0.5 1 calc R . . F -1
H45B H 0.106403 0.812777 0.715332 0.088 Uiso 0.5 1 calc R . . F -1
C46 C 0.0601(8) 0.7701(7) 0.8080(8) 0.109(5) Uani 0.5 1 d . U . F -1
S1S S -1.0221(18) 0.749(2) 1.0102(10) 0.195(8) Uani 0.134(6) 1 d D U . G -4
O1S O -0.967(3) 0.6965(19) 0.997(2) 0.152(14) Uani 0.134(6) 1 d D U . G -4
C3S C -1.038(3) 0.752(4) 1.1139(14) 0.143(12) Uani 0.134(6) 1 d D U . G -4
H3SA H -1.073916 0.785404 1.127177 0.214 Uiso 0.134(6) 1 calc R . . G -4
H3SB H -1.079373 0.720338 1.129570 0.214 Uiso 0.134(6) 1 calc R . . G -4
H3SC H -0.970850 0.750575 1.142461 0.214 Uiso 0.134(6) 1 calc R . . G -4
C4S C -1.137(4) 0.746(4) 0.949(4) 0.143(12) Uani 0.134(6) 1 d D U . G -4
H4SA H -1.176838 0.779173 0.954828 0.214 Uiso 0.134(6) 1 calc R . . G -4
H4SB H -1.119793 0.741404 0.893070 0.214 Uiso 0.134(6) 1 calc R . . G -4
H4SC H -1.177911 0.714400 0.965066 0.214 Uiso 0.134(6) 1 calc R . . G -4
Cl1S Cl -0.4552(14) 0.750000 1.2422(12) 0.134(3) Uani 0.25 2 d DS T P H 2
Cl2S Cl -0.5549(10) 0.750000 1.0788(8) 0.134(3) Uani 0.25 2 d DS T P H 2
C1S C -0.5694(17) 0.750000 1.1805(11) 0.068(3) Uani 0.25 2 d DS T P H 2
H1SA H -0.610231 0.717535 1.193871 0.081 Uiso 0.125 1 calc R . . H 2
H1SB H -0.610231 0.782465 1.193871 0.081 Uiso 0.125 1 calc R . . H 2
Cl3S Cl -1.0540(10) 0.7848(8) 1.0238(8) 0.195(8) Uani 0.221(8) 1 d D U . I 3
C2S C -1.122(6) 0.750000 0.944(4) 0.143(12) Uani 0.221(8) 2 d DS TU P I 3
H2SB H -1.091373 0.750000 0.891201 0.171 Uiso 0.221(8) 2 calc RS T P I 3
H2SA H -1.197774 0.750000 0.943154 0.171 Uiso 0.221(8) 2 calc RS T P I 3

loop_
_atom_site_aniso_label
_atom_site_aniso_U_11
_atom_site_aniso_U_22
_atom_site_aniso_U_33
_atom_site_aniso_U_23
_atom_site_aniso_U_13
_atom_site_aniso_U_12
O1 0.0391(12) 0.0341(12) 0.0739(17) -0.0102(12) 0.0080(11) 0.0012(9)
O3 0.0319(11) 0.0382(12) 0.0748(17) 0.0086(12) -0.0135(11) 0.0000(9)
O6 0.0280(10) 0.0225(10) 0.0718(16) 0.0047(10) 0.0057(10) -0.0028(8)
N1 0.0291(12) 0.0236(12) 0.0626(17) 0.0110(11) 0.0035(11) 0.0031(9)
N4 0.0247(13) 0.0238(16) 0.0516(16) 0.000 0.0081(11) 0.000
C1 0.0336(15) 0.0216(13) 0.060(2) 0.0072(13) 0.0034(13) -0.0010(11)
C2 0.0292(14) 0.0188(12) 0.0473(16) 0.0071(11) 0.0008(12) -0.0020(10)
C3 0.0305(14) 0.0188(12) 0.0403(15) 0.0024(11) -0.0006(11) -0.0025(10)
C4 0.0277(13) 0.0156(11) 0.0348(14) 0.0042(10) -0.0063(10) -0.0019(9)
C5 0.0264(12) 0.0170(11) 0.0275(12) 0.0016(9) -0.0037(10) -0.0026(9)
C6 0.0316(13) 0.0198(12) 0.0302(13) 0.0028(10) -0.0038(10) -0.0001(10)
C7 0.0359(15) 0.0232(13) 0.0344(14) 0.0029(11) -0.0023(11) -0.0063(11)
C8 0.0510(18) 0.0347(16) 0.0361(16) 0.0029(13) 0.0006(13) -0.0165(14)
C9 0.069(2) 0.048(2) 0.0437(19) 0.0015(16) 0.0093(17) -0.0245(18)
C10 0.0265(14) 0.0236(13) 0.0597(19) 0.0155(13) -0.0042(13) -0.0031(11)
C11 0.0247(13) 0.0200(12) 0.0476(16) 0.0112(11) -0.0056(11) -0.0012(10)
C12 0.0300(13) 0.0188(12) 0.0391(15) 0.0070(11) -0.0077(11) -0.0044(10)
C13 0.0301(13) 0.0164(11) 0.0351(14) 0.0057(10) -0.0057(11) -0.0023(10)
C14 0.0305(13) 0.0197(12) 0.0279(13) 0.0017(10) -0.0069(10) -0.0023(10)
C15 0.0350(14) 0.0205(12) 0.0324(14) 0.0041(10) -0.0048(11) -0.0035(10)
C16 0.061(2) 0.0367(16) 0.0288(14) 0.0009(12) -0.0020(13) -0.0156(15)
C17 0.069(2) 0.0481(19) 0.0288(15) 0.0023(13) 0.0059(15) -0.0234(17)
C19 0.0212(11) 0.0190(12) 0.0263(12) 0.0010(10) -0.0017(9) -0.0013(9)
C20 0.0208(11) 0.0174(11) 0.0261(12) 0.0014(9) -0.0007(9) -0.0019(9)
C21 0.0177(11) 0.0198(12) 0.0267(12) -0.0020(9) -0.0003(9) 0.0007(9)
C22 0.0216(12) 0.0216(12) 0.0273(12) -0.0014(9) -0.0033(9) 0.0006(9)
C23 0.0250(12) 0.0327(14) 0.0250(13) -0.0022(11) -0.0043(10) 0.0009(10)
C24 0.0520(19) 0.0399(17) 0.0348(16) -0.0019(13) 0.0079(14) 0.0057(14)
C27 0.0214(12) 0.0214(13) 0.0305(13) -0.0021(10) -0.0047(10) 0.0013(9)
C28 0.0230(12) 0.0201(11) 0.0362(14) -0.0002(10) -0.0031(10) -0.0011(9)
C29 0.0243(13) 0.0225(13) 0.0359(14) 0.0002(11) -0.0033(10) -0.0027(10)
C30 0.0245(13) 0.0251(14) 0.0427(16) 0.0016(11) 0.0006(11) 0.0010(10)
C31 0.0283(15) 0.0294(15) 0.084(3) 0.0107(16) 0.0111(15) 0.0015(12)
O2 0.0606(15) 0.0437(13) 0.0533(14) 0.0003(11) 0.0056(12) -0.0272(12)
O4 0.067(5) 0.060(4) 0.037(3) -0.003(3) 0.016(3) -0.014(3)
O5 0.085(3) 0.082(3) 0.0385(19) -0.0070(19) 0.0144(19) 0.023(2)
O7 0.051(4) 0.0494(18) 0.058(3) -0.005(2) -0.005(2) -0.017(3)
O8 0.140(5) 0.169(8) 0.058(4) -0.011(3) 0.010(4) -0.105(6)
O9 0.153(11) 0.251(17) 0.098(8) -0.081(10) 0.067(8) -0.107(12)
O10 0.167(11) 0.196(13) 0.187(12) -0.004(10) 0.126(10) -0.010(9)
O11 0.094(6) 0.103(6) 0.069(4) 0.000 -0.025(3) 0.000
O12 0.073(4) 0.288(18) 0.189(11) 0.000 0.032(6) 0.000
N2 0.039(4) 0.041(4) 0.042(3) -0.001(3) 0.020(3) -0.002(3)
N3 0.064(4) 0.083(5) 0.030(3) 0.000 0.011(3) 0.000
C18 0.057(5) 0.046(4) 0.041(2) -0.001(2) 0.017(3) -0.012(3)
C25 0.043(3) 0.059(2) 0.023(2) -0.004(2) -0.0033(17) 0.006(2)
C26 0.058(3) 0.079(4) 0.029(2) -0.001(2) 0.005(2) 0.010(3)
C32 0.028(2) 0.0264(18) 0.064(3) 0.0131(19) 0.0035(19) 0.0014(15)
C33 0.0329(19) 0.0281(18) 0.065(3) 0.0026(17) 0.0031(17) 0.0038(15)
C34 0.037(3) 0.032(2) 0.060(3) -0.0048(19) 0.004(2) 0.007(2)
C35 0.047(5) 0.045(4) 0.050(4) 0.007(3) 0.017(4) -0.006(4)
C36 0.060(5) 0.070(5) 0.060(5) 0.018(4) 0.017(4) 0.012(4)
C37 0.081(6) 0.068(5) 0.089(7) 0.025(5) 0.034(5) 0.004(5)
C38 0.067(6) 0.101(8) 0.080(6) 0.006(6) 0.031(5) -0.014(5)
C39 0.064(4) 0.106(7) 0.029(3) 0.000 0.015(3) 0.000
C40 0.072(3) 0.100(9) 0.032(3) 0.005(3) 0.011(3) -0.007(4)
C41 0.072(3) 0.100(9) 0.032(3) 0.005(3) 0.011(3) -0.007(4)
C42 0.068(4) 0.164(13) 0.076(5) 0.000 -0.006(4) 0.000
O4B 0.100(9) 0.091(9) 0.033(4) -0.001(5) 0.007(5) -0.050(6)
O5B 0.062(7) 0.061(7) 0.069(8) -0.013(6) 0.031(6) 0.002(6)
O7B 0.051(4) 0.0494(18) 0.058(3) -0.005(2) -0.005(2) -0.017(3)
O8B 0.140(5) 0.169(8) 0.058(4) -0.011(3) 0.010(4) -0.105(6)
O9B 0.29(3) 0.27(2) 0.124(13) -0.055(13) 0.021(15) 0.08(2)
O10B 0.31(3) 0.200(15) 0.31(2) -0.150(15) 0.09(2) 0.001(16)
O11B 0.217(14) 0.30(3) 0.054(5) 0.000 0.047(6) 0.000
O12B 0.217(14) 0.30(3) 0.054(5) 0.000 0.047(6) 0.000
N2B 0.052(7) 0.045(6) 0.050(4) 0.002(4) 0.017(5) -0.017(4)
N3B 0.047(8) 0.060(11) 0.051(7) 0.000 0.008(7) 0.000
C18B 0.057(5) 0.046(4) 0.041(2) -0.001(2) 0.017(3) -0.012(3)
C25B 0.043(3) 0.059(2) 0.023(2) -0.004(2) -0.0033(17) 0.006(2)
C26B 0.038(7) 0.075(11) 0.034(7) -0.010(7) 0.000(6) -0.002(7)
C32B 0.028(2) 0.0264(18) 0.064(3) 0.0131(19) 0.0035(19) 0.0014(15)
C33B 0.0329(19) 0.0281(18) 0.065(3) 0.0026(17) 0.0031(17) 0.0038(15)
C34B 0.037(3) 0.032(2) 0.060(3) -0.0048(19) 0.004(2) 0.007(2)
C35B 0.076(8) 0.055(6) 0.048(5) 0.014(5) 0.014(5) -0.027(6)
C36B 0.070(8) 0.081(6) 0.096(9) 0.001(6) 0.031(7) -0.025(7)
C37B 0.118(12) 0.094(7) 0.161(12) -0.032(8) 0.048(10) -0.019(8)
C38B 0.157(19) 0.175(14) 0.171(12) -0.076(10) 0.019(14) 0.035(14)
C39B 0.048(9) 0.071(14) 0.043(6) 0.000 0.005(6) 0.000
C40B 0.113(14) 0.12(3) 0.041(6) 0.000 -0.010(7) 0.000
C41B 0.216(14) 0.12(3) 0.054(5) 0.000 0.047(6) 0.000
C42B 0.217(14) 0.30(3) 0.054(5) 0.000 0.047(6) 0.000
O13 0.128(7) 0.32(2) 0.058(4) -0.028(8) 0.002(4) -0.089(11)
O14 0.125(8) 0.289(17) 0.114(6) -0.080(9) 0.002(6) -0.035(9)
C43 0.0247(13) 0.0238(16) 0.0516(16) 0.000 0.0081(11) 0.000
C44 0.023(2) 0.059(6) 0.076(4) -0.006(3) 0.002(2) 0.005(2)
C45 0.047(4) 0.089(6) 0.083(4) -0.023(4) -0.013(3) -0.009(4)
C46 0.050(4) 0.189(15) 0.089(5) -0.033(6) 0.005(4) 0.011(5)
S1S 0.134(9) 0.34(2) 0.118(6) 0.012(9) 0.018(5) 0.121(11)
O1S 0.060(17) 0.27(3) 0.13(3) 0.00(2) 0.036(18) 0.07(2)
C3S 0.091(15) 0.26(3) 0.076(11) 0.00(2) -0.008(11) 0.06(2)
C4S 0.091(15) 0.26(3) 0.076(11) 0.00(2) -0.008(11) 0.06(2)
Cl1S 0.117(7) 0.168(9) 0.118(8) 0.000 0.009(6) 0.000
Cl2S 0.117(7) 0.168(9) 0.118(8) 0.000 0.009(6) 0.000
C1S 0.072(3) 0.100(9) 0.032(3) 0.005(3) 0.011(3) -0.007(4)
Cl3S 0.134(9) 0.34(2) 0.118(6) 0.012(9) 0.018(5) 0.121(11)
C2S 0.091(15) 0.26(3) 0.076(11) 0.00(2) -0.008(11) 0.06(2)

loop_
_atom_type_symbol
_atom_type_description
_atom_type_scat_dispersion_real
_atom_type_scat_dispersion_imag
_atom_type_scat_source
C C 0.0033 0.0016 'International Tables Vol C Tables 4.2.6.8 and 6.1.1.4'
H H 0.0000 0.0000 'International Tables Vol C Tables 4.2.6.8 and 6.1.1.4'
Cl Cl 0.1484 0.1585 'International Tables Vol C Tables 4.2.6.8 and 6.1.1.4'
N N 0.0061 0.0033 'International Tables Vol C Tables 4.2.6.8 and 6.1.1.4'
O O 0.0106 0.0060 'International Tables Vol C Tables 4.2.6.8 and 6.1.1.4'
S S 0.1246 0.1234 'International Tables Vol C Tables 4.2.6.8 and 6.1.1.4'

loop_
_geom_angle_atom_site_label_1
_geom_angle_atom_site_label_2
_geom_angle_atom_site_label_3
_geom_angle
_geom_angle_site_symmetry_1
_geom_angle_site_symmetry_3
C1 N1 C10 112.2(3) . .
C1 N1 C31 122.8(3) . .
C10 N1 C31 124.9(3) . .
C30 N4 C30 111.7(3) 4_575 .
C30 N4 C43 119.8(4) 4_575 .
C30 N4 C43 128.5(4) . .
O1 C1 N1 125.5(3) . .
O1 C1 C2 128.6(3) . .
N1 C1 C2 105.9(3) . .
C3 C2 C1 129.4(3) . .
C11 C2 C1 108.5(3) . .
C11 C2 C3 122.0(3) . .
C2 C3 H3 121.6 . .
C4 C3 C2 116.7(3) . .
C4 C3 H3 121.6 . .
C3 C4 C5 125.4(2) . .
C3 C4 C13 121.4(2) . .
C13 C4 C5 113.2(2) . .
C4 C5 H5 113.1 . .
C4 C5 C6 105.7(2) . .
C4 C5 C20 106.0(2) . .
C6 C5 H5 113.1 . .
C20 C5 H5 113.1 . .
C20 C5 C6 105.2(2) . .
C7 C6 C5 124.9(2) . .
C7 C6 C15 121.9(3) . .
C15 C6 C5 113.2(2) . .
C6 C7 H7 121.8 . .
C6 C7 C8 116.5(3) . .
C8 C7 H7 121.8 . .
C7 C8 C9 129.7(3) . .
C17 C8 C7 122.0(3) . .
C17 C8 C9 108.2(3) . .
O2 C9 C8 128.9(3) . .
O2 C9 N2 124.0(5) . .
N2 C9 C8 106.7(5) . .
N2B C9 C8 102.7(5) . .
O3 C10 N1 125.6(3) . .
O3 C10 C11 128.6(3) . .
N1 C10 C11 105.7(3) . .
C2 C11 C10 107.6(3) . .
C2 C11 C12 122.2(3) . .
C12 C11 C10 130.2(3) . .
C11 C12 H12 121.8 . .
C11 C12 C13 116.4(3) . .
C13 C12 H12 121.8 . .
C4 C13 C14 113.0(2) . .
C12 C13 C4 121.3(3) . .
C12 C13 C14 125.6(2) . .
C13 C14 H14 113.2 . .
C13 C14 C15 105.7(2) . .
C13 C14 C19 105.8(2) . .
C15 C14 H14 113.2 . .
C19 C14 H14 113.2 . .
C19 C14 C15 105.2(2) . .
C6 C15 C14 113.2(2) . .
C16 C15 C6 121.2(3) . .
C16 C15 C14 125.5(3) . .
C15 C16 H16 121.8 . .
C15 C16 C17 116.5(3) . .
C17 C16 H16 121.8 . .
C8 C17 C16 121.9(3) . .
C8 C17 C18 107.5(4) . .
C8 C17 C18B 110.0(7) . .
C16 C17 C18 130.4(4) . .
C16 C17 C18B 123.7(8) . .
C19 C19 C14 127.16(13) 4_575 .
C19 C19 C20 120.00(14) 4_575 .
C20 C19 C14 112.8(2) . .
C19 C20 C5 113.1(2) . .
C21 C20 C5 126.9(2) . .
C21 C20 C19 120.0(2) . .
C20 C21 C21 119.96(14) . 4_575
C20 C21 C22 127.0(2) . .
C21 C21 C22 113.01(13) 4_575 .
C21 C22 H22 113.2 . .
C23 C22 C21 104.8(2) . .
C23 C22 H22 113.2 . .
C23 C22 C27 107.4(2) . .
C27 C22 C21 104.2(2) . .
C27 C22 H22 113.2 . .
C23 C23 C22 113.44(14) 4_575 .
C24 C23 C22 124.6(3) . .
C24 C23 C23 121.90(19) . 4_575
C23 C24 H24 122.2 . .
C23 C24 H24A 123.3 . .
C23 C24 C25 115.7(4) . .
C23 C24 C25B 113.4(8) . .
C25 C24 H24 122.2 . .
C25B C24 H24A 123.3 . .
C27 C27 C22 113.20(14) 4_575 .
C28 C27 C22 125.4(2) . .
C28 C27 C27 121.12(15) . 4_575
C27 C28 H28 121.5 . .
C29 C28 C27 117.1(2) . .
C29 C28 H28 121.5 . .
C28 C29 C29 121.80(15) . 4_575
C28 C29 C30 130.0(2) . .
C29 C29 C30 107.82(15) 4_575 .
O6 C30 N4 124.8(3) . .
O6 C30 C29 128.8(3) . .
N4 C30 C29 106.3(2) . .
N1 C31 H31B 109.9 . .
N1 C31 H31A 109.9 . .
N1 C31 H31D 105.5 . .
N1 C31 H31C 105.5 . .
N1 C31 C32 108.9(3) . .
N1 C31 C32B 127.4(6) . .
H31B C31 H31A 108.3 . .
H31D C31 H31C 106.0 . .
C32 C31 H31B 109.9 . .
C32 C31 H31A 109.9 . .
C32B C31 H31D 105.5 . .
C32B C31 H31C 105.5 . .
C34 O8 H8 109.5 . .
C38 O10 H10 109.5 . .
H12A O12 H12A 28.7 . 4_575
C42 O12 H12A 109.5 . .
C42 O12 H12A 109.5(9) . 4_575
C9 N2 C35 124.3(8) . .
C18 N2 C9 109.0(6) . .
C18 N2 C35 126.1(8) . .
C26 N3 C26 112.6(6) . 4_575
C26 N3 C39 123.4(3) 4_575 .
C26 N3 C39 123.4(3) . .
O4 C18 C17 129.7(7) . .
O4 C18 N2 123.2(8) . .
N2 C18 C17 107.0(5) . .
C24 C25 C26 129.3(5) . .
C25 C25 C24 122.2(3) 4_575 .
C25 C25 C26 108.4(3) 4_575 .
O5 C26 N3 125.7(5) . .
O5 C26 C25 129.0(5) . .
N3 C26 C25 105.2(5) . .
C31 C32 H32A 110.0 . .
C31 C32 H32B 110.0 . .
H32A C32 H32B 108.3 . .
C33 C32 C31 108.7(3) . .
C33 C32 H32A 110.0 . .
C33 C32 H32B 110.0 . .
C32 C33 H33A 109.4 . .
C32 C33 H33B 109.4 . .
H33A C33 H33B 108.0 . .
C34 C33 C32 111.0(3) . .
C34 C33 H33A 109.4 . .
C34 C33 H33B 109.4 . .
O7 C34 O8 124.4(6) . .
O7 C34 C33 123.1(5) . .
O8 C34 C33 112.4(5) . .
N2 C35 H35A 109.3 . .
N2 C35 H35B 109.3 . .
N2 C35 C36 111.5(9) . .
H35A C35 H35B 108.0 . .
C36 C35 H35A 109.3 . .
C36 C35 H35B 109.3 . .
C35 C36 H36A 109.4 . .
C35 C36 H36B 109.4 . .
C35 C36 C37 111.1(7) . .
H36A C36 H36B 108.0 . .
C37 C36 H36A 109.4 . .
C37 C36 H36B 109.4 . .
C36 C37 H37A 108.7 . .
C36 C37 H37B 108.7 . .
H37A C37 H37B 107.6 . .
C38 C37 C36 114.3(9) . .
C38 C37 H37A 108.7 . .
C38 C37 H37B 108.7 . .
O9 C38 O10 121.7(12) . .
O9 C38 C37 126.0(9) . .
O10 C38 C37 111.7(11) . .
N3 C39 H39A 109.3(3) . 4_575
N3 C39 H39A 109.3 . .
N3 C39 H39B 109.32(13) . 4_575
N3 C39 H39B 109.3 . .
N3 C39 C40 111.5(7) . .
N3 C39 H40C 113.9(12) . 4_575
N3 C39 H40D 113.9(12) . 4_575
H39A C39 H39A 82.5 . 4_575
H39A C39 H39B 27.7 . 4_575
H39A C39 H39B 108.0 4_575 4_575
H39A C39 H39B 108.0 . .
H39A C39 H40C 12.3 . 4_575
H39A C39 H40C 91.7 4_575 4_575
H39A C39 H40D 12.3 4_575 4_575
H39A C39 H40D 91.7 . 4_575
H39B C39 H39A 27.7 . 4_575
H39B C39 H39B 129.8 . 4_575
H39B C39 H40C 115.1 . 4_575
H39B C39 H40C 16.5 4_575 4_575
H39B C39 H40D 16.5 . 4_575
H39B C39 H40D 115.1 4_575 4_575
C40 C39 H39A 109.3 . .
C40 C39 H39A 129.9(5) . 4_575
C40 C39 H39B 84.5(5) . 4_575
C40 C39 H39B 109.3 . .
C40 C39 H40C 97.1(14) . 4_575
C40 C39 H40D 118.9(14) . 4_575
C39 C40 H40A 109.0 . .
C39 C40 H40B 109.0 . .
C39 C40 H1SA 111.3(11) . 4_575
C39 C40 H1SB 163.7(15) . 4_575
H40A C40 H40B 107.8 . .
H40A C40 H1SA 66.6 . 4_575
H40A C40 H1SB 68.4 . 4_575
H40B C40 H1SA 138.8 . 4_575
H40B C40 H1SB 58.9 . 4_575
C41 C40 C39 113.1(9) . .
C41 C40 H40A 109.0 . .
C41 C40 H40B 109.0 . .
C41 C40 H1SA 45.9(10) . 4_575
C41 C40 H1SB 82.4(13) . 4_575
C40 C41 H41A 109.5 . .
C40 C41 H41B 109.5 . .
C40 C41 C42 110.7(9) . .
C40 C41 H1SA 65.2(10) . 4_575
H41A C41 H41B 108.1 . .
H41A C41 H1SA 57.2 . 4_575
H41B C41 H1SA 156.7 . 4_575
C42 C41 H41A 109.5 . .
C42 C41 H41B 109.5 . .
C42 C41 H1SA 93.2(13) . 4_575
O11 C42 O12 119.8(14) . .
O11 C42 C41 118.1(11) . 4_575
O11 C42 C41 118.1(11) . .
O12 C42 C41 119.4(13) . .
O12 C42 C41 119.4(13) . 4_575
C41 C42 C41 32.7(10) 4_575 .
C34B O8B H8B 109.5 . .
C38B O10B H10B 109.5 . .
C42B O12B H12B 109.5 . .
C9 N2B C18B 115.0(10) . .
C9 N2B C35B 121.7(9) . .
C35B N2B C18B 123.2(11) . .
C26B N3B C39B 123.0(8) . .
C26B N3B C39B 123.0(8) 4_575 .
C17 C18B N2B 100.4(12) . .
O4B C18B C17 129.9(14) . .
O4B C18B N2B 121.2(14) . .
C24 C25B C26B 130.6(16) . .
C25B C25B C24 121.4(8) 4_575 .
C25B C25B C26B 107.5(10) 4_575 .
O5B C26B N3B 125.9(14) . .
O5B C26B C25B 128.7(16) . .
N3B C26B C25B 105.4(14) . .
C31 C32B H32C 111.1 . .
C31 C32B H32D 111.1 . .
C31 C32B C33B 103.4(13) . .
H32C C32B H32D 109.0 . .
C33B C32B H32C 111.1 . .
C33B C32B H32D 111.1 . .
C32B C33B H33C 108.9 . .
C32B C33B H33D 108.9 . .
H33C C33B H33D 107.7 . .
C34B C33B C32B 113.3(14) . .
C34B C33B H33C 108.9 . .
C34B C33B H33D 108.9 . .
O7B C34B O8B 114(3) . .
O7B C34B C33B 127(2) . .
O8B C34B C33B 119(2) . .
N2B C35B H35C 109.6 . .
N2B C35B H35D 109.6 . .
N2B C35B C36B 110.3(11) . .
H35C C35B H35D 108.1 . .
C36B C35B H35C 109.6 . .
C36B C35B H35D 109.6 . .
C35B C36B H36C 108.7 . .
C35B C36B H36D 108.7 . .
H36C C36B H36D 107.6 . .
C37B C36B C35B 114.2(13) . .
C37B C36B H36C 108.7 . .
C37B C36B H36D 108.7 . .
C36B C37B H37C 109.0 . .
C36B C37B H37D 109.0 . .
H37C C37B H37D 107.8 . .
C38B C37B C36B 113(2) . .
C38B C37B H37C 109.0 . .
C38B C37B H37D 109.0 . .
O9B C38B O10B 120(3) . .
O9B C38B C37B 125(3) . .
O10B C38B C37B 115(3) . .
N3B C39B H39C 110.4 . .
N3B C39B H39D 110.4 . .
N3B C39B C40B 106.8(18) . .
H39C C39B H39D 108.6 . .
C40B C39B H39C 110.4 . .
C40B C39B H39D 110.4 . .
H39A C40B H39B 101.3 4_575 4_575
C39B C40B H40C 110.1 . .
C39B C40B H40D 110.1 . .
C39B C40B C41B 108(2) . .
H40C C40B H40D 108.4 . .
C41B C40B H40C 110.1 . .
C41B C40B H40D 110.1 . .
C40B C41B H41C 108.3 . .
C40B C41B H41D 108.3 . .
C40B C41B C42B 116(3) . .
H41C C41B H41D 107.4 . .
C42B C41B H41C 108.3 . .
C42B C41B H41D 108.3 . .
O11B C42B O12B 109(2) . .
O11B C42B C41B 113(3) . .
O12B C42B C41B 137(3) . .
C46 O14 H14A 109.5 . .
N4 C43 H43A 108.3 . .
N4 C43 H43B 108.3 . .
N4 C43 C44 115.8(5) . .
H43A C43 H43B 107.4 . .
C44 C43 H43A 108.3 . .
C44 C43 H43B 108.3 . .
C43 C44 H44A 108.0 . .
C43 C44 H44B 108.0 . .
C43 C44 C45 117.3(7) . .
H44A C44 H44B 107.2 . .
C45 C44 H44A 108.0 . .
C45 C44 H44B 108.0 . .
C44 C45 H45A 107.8 . .
C44 C45 H45B 107.8 . .
H45A C45 H45B 107.2 . .
C46 C45 C44 117.9(9) . .
C46 C45 H45A 107.8 . .
C46 C45 H45B 107.8 . .
O13 C46 O14 116.1(13) . .
O13 C46 C45 123.5(12) . .
O14 C46 C45 117.0(11) . .
O1S S1S C3S 104.9(17) . .
O1S S1S C4S 105.1(18) . .
C3S S1S C4S 116(3) . .
S1S C3S H3SA 109.5 . .
S1S C3S H3SB 109.5 . .
S1S C3S H3SC 109.5 . .
H3SA C3S H3SB 109.5 . .
H3SA C3S H3SC 109.5 . .
H3SB C3S H3SC 109.5 . .
S1S C4S H4SA 109.5 . .
S1S C4S H4SB 109.5 . .
S1S C4S H4SC 109.5 . .
H4SA C4S H4SB 109.5 . .
H4SA C4S H4SC 109.5 . .
H4SB C4S H4SC 109.5 . .
Cl1S C1S H1SA 108.1 . .
Cl1S C1S H1SB 108.1 . .
Cl2S C1S Cl1S 116.7(15) . .
Cl2S C1S H1SA 108.1 . .
Cl2S C1S H1SB 108.1 . .
H1SA C1S H1SB 107.3 . .
Cl3S Cl3S C2S 61.3(8) 4_575 .
Cl3S C2S Cl3S 57.4(16) . 4_575
Cl3S C2S H2SB 118.0 4_575 .
Cl3S C2S H2SB 118.0 . .
Cl3S C2S H2SA 118.0 . .
Cl3S C2S H2SA 118.0 4_575 .
H2SB C2S H2SA 115.2 . .

loop_
_geom_bond_atom_site_label_1
_geom_bond_atom_site_label_2
_geom_bond_distance
_geom_bond_site_symmetry_2
O1 C1 1.213(4) .
O3 C10 1.208(4) .
O6 C30 1.213(3) .
N1 C1 1.383(4) .
N1 C10 1.396(5) .
N1 C31 1.456(4) .
N4 C30 1.393(3) 4_575
N4 C30 1.393(3) .
N4 C43 1.460(5) .
C1 C2 1.490(4) .
C2 C3 1.385(4) .
C2 C11 1.383(4) .
C3 H3 0.9500 .
C3 C4 1.381(4) .
C4 C5 1.520(4) .
C4 C13 1.412(4) .
C5 H5 1.0000 .
C5 C6 1.529(4) .
C5 C20 1.521(3) .
C6 C7 1.385(4) .
C6 C15 1.402(4) .
C7 H7 0.9500 .
C7 C8 1.386(4) .
C8 C9 1.492(5) .
C8 C17 1.385(5) .
C9 O2 1.205(4) .
C9 N2 1.441(10) .
C9 N2B 1.363(13) .
C10 C11 1.497(4) .
C11 C12 1.384(4) .
C12 H12 0.9500 .
C12 C13 1.390(4) .
C13 C14 1.524(4) .
C14 H14 1.0000 .
C14 C15 1.528(4) .
C14 C19 1.528(3) .
C15 C16 1.391(4) .
C16 H16 0.9500 .
C16 C17 1.391(5) .
C17 C18 1.527(7) .
C17 C18B 1.445(16) .
C19 C19 1.377(5) 4_575
C19 C20 1.417(3) .
C20 C21 1.375(3) .
C21 C21 1.420(5) 4_575
C21 C22 1.526(3) .
C22 H22 1.0000 .
C22 C23 1.523(4) .
C22 C27 1.524(3) .
C23 C23 1.401(6) 4_575
C23 C24 1.387(4) .
C24 H24 0.9500 .
C24 H24A 0.9500 .
C24 C25 1.396(6) .
C24 C25B 1.43(2) .
C27 C27 1.412(5) 4_575
C27 C28 1.388(4) .
C28 H28 0.9500 .
C28 C29 1.380(4) .
C29 C29 1.392(5) 4_575
C29 C30 1.493(4) .
C31 H31B 0.9900 .
C31 H31A 0.9900 .
C31 H31D 0.9900 .
C31 H31C 0.9900 .
C31 C32 1.553(5) .
C31 C32B 1.508(15) .
O4 C18 1.209(11) .
O5 C26 1.214(7) .
O7 C34 1.173(8) .
O8 H8 0.8400 .
O8 C34 1.299(8) .
O9 C38 1.130(16) .
O10 H10 0.8400 .
O10 C38 1.299(13) .
O11 C42 1.259(16) .
O12 H12A 0.8400 .
O12 H12A 0.8400 4_575
O12 C42 1.289(17) .
N2 C18 1.407(12) .
N2 C35 1.456(12) .
N3 C26 1.393(7) .
N3 C26 1.393(7) 4_575
N3 C39 1.468(8) .
C25 C25 1.378(11) 4_575
C25 C26 1.484(7) .
C32 H32A 0.9900 .
C32 H32B 0.9900 .
C32 C33 1.511(6) .
C33 H33A 0.9900 .
C33 H33B 0.9900 .
C33 C34 1.493(7) .
C35 H35A 0.9900 .
C35 H35B 0.9900 .
C35 C36 1.506(12) .
C36 H36A 0.9900 .
C36 H36B 0.9900 .
C36 C37 1.527(12) .
C37 H37A 0.9900 .
C37 H37B 0.9900 .
C37 C38 1.516(15) .
C39 H39A 0.9900 .
C39 H39A 0.9900 4_575
C39 H39B 0.9900 4_575
C39 H39B 0.9900 .
C39 C40 1.525(14) .
C39 H40C 1.05(2) 4_575
C39 H40D 1.05(2) 4_575
C40 H40A 0.9900 .
C40 H40B 0.9900 .
C40 C41 1.457(16) .
C40 H1SA 1.417(16) 4_575
C40 H1SB 0.93(2) 4_575
C41 H41A 0.9900 .
C41 H41B 0.9900 .
C41 C42 1.524(17) .
C41 H1SA 1.12(2) 4_575
O4B C18B 1.22(2) .
O5B C26B 1.19(2) .
O7B C34B 1.17(3) .
O8B H8B 0.8400 .
O8B C34B 1.30(3) .
O9B C38B 1.24(4) .
O10B H10B 0.8400 .
O10B C38B 1.32(3) .
O11B C42B 1.32(2) .
O12B H12B 0.8400 4_575
O12B H12B 0.8400 .
O12B C42B 1.345(19) .
N2B C18B 1.48(2) .
N2B C35B 1.474(14) .
N3B C26B 1.364(19) 4_575
N3B C26B 1.364(19) .
N3B C39B 1.496(17) .
C25B C25B 1.38(4) 4_575
C25B C26B 1.51(2) .
C32B H32C 0.9900 .
C32B H32D 0.9900 .
C32B C33B 1.52(3) .
C33B H33C 0.9900 .
C33B H33D 0.9900 .
C33B C34B 1.51(2) .
C35B H35C 0.9900 .
C35B H35D 0.9900 .
C35B C36B 1.55(2) .
C36B H36C 0.9900 .
C36B H36D 0.9900 .
C36B C37B 1.50(2) .
C37B H37C 0.9900 .
C37B H37D 0.9900 .
C37B C38B 1.41(3) .
C39B H39C 0.9900 .
C39B H39D 0.9900 .
C39B C40B 1.499(18) .
C40B H40C 0.9900 .
C40B H40D 0.9900 .
C40B C41B 1.53(2) .
C41B H41C 0.9900 .
C41B H41D 0.9900 .
C41B C42B 1.546(19) .
O13 C46 1.26(2) .
O14 H14A 0.8400 .
O14 C46 1.291(16) .
C43 H43A 0.9900 .
C43 H43B 0.9900 .
C43 C44 1.503(9) .
C44 H44A 0.9900 .
C44 H44B 0.9900 .
C44 C45 1.511(11) .
C45 H45A 0.9900 .
C45 H45B 0.9900 .
C45 C46 1.453(17) .
S1S O1S 1.50(2) .
S1S C3S 1.764(19) .
S1S C4S 1.77(2) .
C3S H3SA 0.9800 .
C3S H3SB 0.9800 .
C3S H3SC 0.9800 .
C4S H4SA 0.9800 .
C4S H4SB 0.9800 .
C4S H4SC 0.9800 .
Cl1S C1S 1.770(18) .
Cl2S C1S 1.725(17) .
C1S H1SA 0.9900 .
C1S H1SB 0.9900 .
Cl3S Cl3S 1.71(4) 4_575
Cl3S C2S 1.78(2) .
C2S H2SB 0.9900 .
C2S H2SA 0.9900 .
